data_4348603
loop_
_publ_author_name
'Sheikh, Javeed Ahmad'
'Clearfield, Abraham'

_publ_section_title
;
 Heterometallic Co(III)-Gd(III) Clusters as Magnetic Refrigerants.
;
_journal_issue 17
_journal_name_full 'Inorganic chemistry'
_journal_page_first 8254
_journal_page_last 8256
_journal_paper_doi 10.1021/acs.inorgchem.6b01414
_journal_volume 55
_journal_year 2016
_chemical_formula_moiety 'C78 H162 Co2 Gd6 N6 O45 P6, 10(H2 O)'
_chemical_formula_sum 'C78 H182 Co2 Gd6 N6 O55 P6'
_chemical_formula_weight 3331.49
_space_group_IT_number 15
_space_group_name_Hall '-C 2yc'
_space_group_name_H-M_alt 'C 1 2/c 1'
_symmetry_cell_setting monoclinic
_symmetry_space_group_name_H-M 'C 1 2/c 1'
_atom_sites_solution_hydrogens geom
_atom_sites_solution_primary direct
_atom_sites_solution_secondary difmap
_audit_creation_method SHELXL-97
_cell_angle_alpha 90.00
_cell_angle_beta 132.478(4)
_cell_angle_gamma 90.00
_cell_formula_units_Z 4
_cell_length_a 43.989(7)
_cell_length_b 12.6726(18)
_cell_length_c 32.259(5)
_cell_measurement_reflns_used 12152
_cell_measurement_temperature 100(2)
_cell_measurement_theta_max 25.35
_cell_measurement_theta_min 1.71
_cell_volume 13263(4)
_computing_cell_refinement 'Bruker SAINT'
_computing_data_collection 'Bruker Apex2'
_computing_data_reduction 'Bruker SAINT'
_computing_molecular_graphics 'Bruker SHELXTL'
_computing_publication_material 'Bruker SHELXTL'
_computing_structure_refinement 'SHELXL-97 (Sheldrick, 2008)'
_computing_structure_solution 'SHELXS-97 (Sheldrick, 2008)'
_diffrn_ambient_temperature 100(2)
_diffrn_measured_fraction_theta_full 0.994
_diffrn_measured_fraction_theta_max 0.994
_diffrn_measurement_device_type 'Bruker Apex-II CCD'
_diffrn_measurement_method '\f and \w scans'
_diffrn_radiation_monochromator graphite
_diffrn_radiation_source 'fine-focus sealed tube'
_diffrn_radiation_type MoK\a
_diffrn_radiation_wavelength 0.71073
_diffrn_reflns_av_R_equivalents 0.0533
_diffrn_reflns_av_sigmaI/netI 0.0770
_diffrn_reflns_limit_h_max 52
_diffrn_reflns_limit_h_min -37
_diffrn_reflns_limit_k_max 12
_diffrn_reflns_limit_k_min -15
_diffrn_reflns_limit_l_max 38
_diffrn_reflns_limit_l_min -38
_diffrn_reflns_number 28723
_diffrn_reflns_theta_full 25.35
_diffrn_reflns_theta_max 25.35
_diffrn_reflns_theta_min 1.71
_exptl_absorpt_coefficient_mu 3.354
_exptl_absorpt_correction_T_max 0.529
_exptl_absorpt_correction_T_min 0.337
_exptl_absorpt_correction_type multi-scan
_exptl_absorpt_process_details multi-scan
_exptl_crystal_colour purple
_exptl_crystal_density_diffrn 1.668
_exptl_crystal_density_method 'not measured'
_exptl_crystal_description block
_exptl_crystal_F_000 6640
_exptl_crystal_size_max 0.37
_exptl_crystal_size_mid 0.28
_exptl_crystal_size_min 0.19
_refine_diff_density_max 1.409
_refine_diff_density_min -1.067
_refine_diff_density_rms 0.171
_refine_ls_extinction_method none
_refine_ls_goodness_of_fit_ref 1.006
_refine_ls_hydrogen_treatment mixed
_refine_ls_matrix_type full
_refine_ls_number_parameters 701
_refine_ls_number_reflns 12075
_refine_ls_number_restraints 283
_refine_ls_restrained_S_all 0.998
_refine_ls_R_factor_all 0.0765
_refine_ls_R_factor_gt 0.0471
_refine_ls_shift/su_max 0.002
_refine_ls_shift/su_mean 0.000
_refine_ls_structure_factor_coef Fsqd
_refine_ls_weighting_details 'calc w=1/[\s^2^(Fo^2^)+(0.0624P)^2^+0.0000P] where P=(Fo^2^+2Fc^2^)/3'
_refine_ls_weighting_scheme calc
_refine_ls_wR_factor_gt 0.1087
_refine_ls_wR_factor_ref 0.1281
_reflns_number_gt 8480
_reflns_number_total 12075
_reflns_threshold_expression >2sigma(I)
_cod_data_source_file ic6b01414_si_002.cif
_cod_data_source_block complex1
_cod_depositor_comments
;
The following automatic conversions were performed:

data item '_symmetry_cell_setting' value 'Monoclinic' was changed to
'monoclinic' in accordance with the
/home/saulius/struct/COD-crude-data/automatic-downloads/DataCite-retrospective/ACS/depositions/lib/dictionaries/cif_core.dic
dictionary named 'cif_core.dic' version 2.4.2 last updated on
2011-04-26.

Automatic conversion script
Id: cif_fix_values 6909 2019-04-08 15:41:33Z antanas 
;
_cod_original_sg_symbol_H-M C2/c
_cod_database_code 4348603

loop_
_symmetry_equiv_pos_as_xyz
'x, y, z'
'-x, y, -z+1/2'
'x+1/2, y+1/2, z'
'-x+1/2, y+1/2, -z+1/2'
'-x, -y, -z'
'x, -y, z-1/2'
'-x+1/2, -y+1/2, -z'
'x+1/2, -y+1/2, z-1/2'

loop_
_atom_site_label
_atom_site_type_symbol
_atom_site_fract_x
_atom_site_fract_y
_atom_site_fract_z
_atom_site_U_iso_or_equiv
_atom_site_adp_type
_atom_site_occupancy
_atom_site_symmetry_multiplicity
_atom_site_calc_flag
_atom_site_refinement_flags
Gd1 Gd 0.105680(11) 0.72059(3) 0.309754(14) 0.01918(11) Uani 1 1 d U
Gd2 Gd 0.025974(11) 0.70604(3) 0.326571(15) 0.02083(11) Uani 1 1 d U
Gd3 Gd 0.110618(12) 0.75102(4) 0.192688(16) 0.03000(13) Uani 1 1 d U
Co4 Co 0.19232(3) 0.72494(9) 0.32570(4) 0.0262(3) Uani 1 1 d U
P5 P 0.12940(6) 0.82874(17) 0.41353(8) 0.0244(5) Uani 1 1 d U
P6 P 0.04063(6) 0.89850(16) 0.19193(8) 0.0239(5) Uani 1 1 d U
P7 P 0.04834(6) 0.59315(18) 0.17064(9) 0.0300(5) Uani 1 1 d U
O1 O 0.16848(14) 0.6456(4) 0.34652(19) 0.0216(11) Uani 1 1 d U
O3 O 0.16548(14) 0.6440(4) 0.2593(2) 0.0301(12) Uani 1 1 d U
N2 N 0.23603(19) 0.6195(6) 0.3621(3) 0.0338(16) Uani 1 1 d U
N1 N 0.21626(19) 0.8192(5) 0.3894(3) 0.0301(15) Uani 1 1 d U
O2 O 0.14469(14) 0.8103(4) 0.2881(2) 0.0245(10) Uani 1 1 d U
C17 C 0.1276(2) 0.9690(6) 0.4234(3) 0.0322(18) Uani 1 1 d U
O7 O 0.08567(14) 0.7928(4) 0.36025(19) 0.0209(10) Uani 1 1 d U
O6 O 0.15566(14) 0.8091(4) 0.3993(2) 0.0240(11) Uani 1 1 d U
O9 O 0.11215(15) 0.5595(4) 0.3551(2) 0.0319(13) Uani 1 1 d U
O11 O 0.03769(13) 0.6609(4) 0.26304(19) 0.0211(11) Uani 1 1 d U
O10 O 0.06390(15) 0.8719(4) 0.1740(2) 0.0292(12) Uani 1 1 d U
O12 O 0.21950(16) 0.8116(5) 0.3106(2) 0.0371(13) Uani 1 1 d U
O13 O 0.14367(15) 0.7721(4) 0.4654(2) 0.0314(13) Uani 1 1 d U
O14 O 0.00209(14) 0.8468(4) 0.3465(2) 0.0262(12) Uani 1 1 d U
O1A O 0.07445(16) 0.7028(5) 0.4298(2) 0.0371(14) Uani 1 1 d U
O16 O -0.00676(15) 0.6139(4) 0.3486(2) 0.0317(13) Uani 1 1 d U
O17 O 0.16602(18) 0.8627(5) 0.2223(2) 0.0448(15) Uani 1 1 d U
O20 O 0.0000 0.8408(5) 0.2500 0.0223(15) Uani 1 2 d SU
O21 O 0.08410(14) 0.6472(4) 0.2268(2) 0.0251(11) Uani 1 1 d U
O22 O 0.05125(15) 0.6341(5) 0.1286(2) 0.0385(14) Uani 1 1 d U
O18 O 0.12876(18) 0.6785(6) 0.1410(2) 0.0532(17) Uani 1 1 d U
O19 O 0.0885(2) 0.8164(6) 0.1042(2) 0.0594(18) Uani 1 1 d U
O23 O 0.06411(13) 0.8686(4) 0.25290(18) 0.0204(11) Uani 1 1 d U
C1 C 0.0321(2) 1.0414(6) 0.1838(3) 0.0309(18) Uani 1 1 d U
C2 C 0.0059(3) 1.0698(7) 0.1224(3) 0.044(2) Uani 1 1 d U
H2A H -0.0015 1.1430 0.1169 0.066 Uiso 1 1 calc R
H2B H -0.0187 1.0275 0.0998 0.066 Uiso 1 1 calc R
H2C H 0.0212 1.0567 0.1116 0.066 Uiso 1 1 calc R
C3 C 0.0106(2) 1.0757(6) 0.2034(4) 0.036(2) Uani 1 1 d U
H3A H 0.0050 1.1500 0.1972 0.053 Uiso 1 1 calc R
H3B H 0.0279 1.0608 0.2428 0.053 Uiso 1 1 calc R
H3C H -0.0149 1.0378 0.1828 0.053 Uiso 1 1 calc R
O24 O 0.05995(16) 0.5434(4) 0.3521(2) 0.0345(13) Uani 1 1 d U
C4 C 0.1870(2) 0.5442(7) 0.3663(4) 0.038(2) Uani 1 1 d U
H4A H 0.1739 0.4958 0.3350 0.045 Uiso 1 1 calc R
H4B H 0.1841 0.5163 0.3915 0.045 Uiso 1 1 calc R
C5 C 0.2318(2) 0.5568(7) 0.3969(4) 0.040(2) Uani 1 1 d U
H5A H 0.2460 0.5923 0.4325 0.048 Uiso 1 1 calc R
H5B H 0.2443 0.4880 0.4047 0.048 Uiso 1 1 calc R
C6 C 0.1558(2) 0.9180(6) 0.3080(3) 0.0320(18) Uani 1 1 d U
H6A H 0.1363 0.9462 0.3100 0.038 Uiso 1 1 calc R
H6B H 0.1540 0.9604 0.2814 0.038 Uiso 1 1 calc R
C7 C 0.1987(2) 0.9256(7) 0.3650(3) 0.0353(19) Uani 1 1 d U
H7A H 0.2163 0.9629 0.3617 0.042 Uiso 1 1 calc R
H7B H 0.1981 0.9658 0.3900 0.042 Uiso 1 1 calc R
C8 C 0.0935(2) 0.5106(6) 0.3664(4) 0.0327(19) Uani 1 1 d U
C13 C 0.0743(2) 1.0987(6) 0.2194(4) 0.040(2) Uani 1 1 d U
H13A H 0.0888 1.0735 0.2088 0.060 Uiso 1 1 calc R
H13B H 0.0903 1.0846 0.2585 0.060 Uiso 1 1 calc R
H13C H 0.0699 1.1733 0.2128 0.060 Uiso 1 1 calc R
C14 C 0.1121(2) 1.0296(7) 0.3712(3) 0.042(2) Uani 1 1 d U
H14A H 0.1067 1.1015 0.3738 0.062 Uiso 1 1 calc R
H14B H 0.0873 0.9975 0.3383 0.062 Uiso 1 1 calc R
H14C H 0.1327 1.0279 0.3689 0.062 Uiso 1 1 calc R
C15 C 0.1699(2) 1.0087(7) 0.4737(3) 0.045(2) Uani 1 1 d U
H15A H 0.1687 1.0833 0.4777 0.068 Uiso 1 1 calc R
H15B H 0.1887 0.9948 0.4687 0.068 Uiso 1 1 calc R
H15C H 0.1793 0.9734 0.5069 0.068 Uiso 1 1 calc R
C16 C 0.0981(2) 0.9851(7) 0.4329(3) 0.041(2) Uani 1 1 d U
H16A H 0.1087 0.9494 0.4666 0.061 Uiso 1 1 calc R
H16B H 0.0715 0.9568 0.4015 0.061 Uiso 1 1 calc R
H16C H 0.0956 1.0591 0.4364 0.061 Uiso 1 1 calc R
C9 C 0.1061(3) 0.3982(8) 0.3902(5) 0.057(3) Uani 1 1 d U
C12 C 0.1397(3) 0.3542(8) 0.3940(5) 0.076(4) Uani 1 1 d U
H12A H 0.1456 0.2829 0.4076 0.114 Uiso 1 1 calc R
H12B H 0.1641 0.3964 0.4195 0.114 Uiso 1 1 calc R
H12C H 0.1309 0.3553 0.3575 0.114 Uiso 1 1 calc R
C10 C 0.0684(4) 0.3278(8) 0.3540(7) 0.125(6) Uani 1 1 d U
H10A H 0.0615 0.3127 0.3194 0.188 Uiso 1 1 calc R
H10B H 0.0457 0.3630 0.3463 0.188 Uiso 1 1 calc R
H10C H 0.0741 0.2630 0.3736 0.188 Uiso 1 1 calc R
C11 C 0.1205(4) 0.4070(13) 0.4477(6) 0.130(5) Uani 1 1 d U
H11A H 0.1023 0.4529 0.4459 0.194 Uiso 1 1 calc R
H11B H 0.1479 0.4353 0.4736 0.194 Uiso 1 1 calc R
H11C H 0.1203 0.3384 0.4602 0.194 Uiso 1 1 calc R
C18 C 0.1948(3) 0.5910(8) 0.2618(4) 0.048(3) Uani 1 1 d U
H18A H 0.2059 0.6389 0.2514 0.058 Uiso 1 1 calc R
H18B H 0.1817 0.5326 0.2354 0.058 Uiso 1 1 calc R
C19 C 0.2278(3) 0.5518(9) 0.3185(4) 0.065(3) Uani 1 1 d U
H19A H 0.2528 0.5459 0.3251 0.078 Uiso 1 1 calc R
H19B H 0.2207 0.4816 0.3215 0.078 Uiso 1 1 calc R
C20 C 0.2619(3) 0.8251(8) 0.4345(4) 0.052(3) Uani 1 1 d U
H20A H 0.2722 0.7538 0.4476 0.062 Uiso 1 1 calc R
H20B H 0.2723 0.8503 0.4176 0.062 Uiso 1 1 calc R
C21 C 0.2802(4) 0.8906(11) 0.4839(5) 0.102(5) Uani 1 1 d U
H21A H 0.3096 0.8986 0.5066 0.122 Uiso 1 1 calc R
H21B H 0.2676 0.9599 0.4727 0.122 Uiso 1 1 calc R
C22 C 0.2036(3) 0.8638(8) 0.2665(4) 0.042(2) Uani 1 1 d U
C23 C 0.2335(3) 0.9319(9) 0.2690(4) 0.060(3) Uani 1 1 d U
C26 C 0.2490(3) 0.8596(10) 0.2489(5) 0.077(3) Uani 1 1 d U
H26A H 0.2264 0.8401 0.2104 0.116 Uiso 1 1 calc R
H26B H 0.2608 0.7972 0.2718 0.116 Uiso 1 1 calc R
H26C H 0.2696 0.8958 0.2518 0.116 Uiso 1 1 calc R
C25 C 0.2116(4) 1.0244(10) 0.2309(6) 0.097(4) Uani 1 1 d U
H25A H 0.1911 1.0004 0.1928 0.146 Uiso 1 1 calc R
H25B H 0.2310 1.0689 0.2347 0.146 Uiso 1 1 calc R
H25C H 0.1985 1.0635 0.2408 0.146 Uiso 1 1 calc R
C24 C 0.2709(4) 0.9662(12) 0.3276(5) 0.104(5) Uani 1 1 d U
H24A H 0.2624 1.0047 0.3439 0.157 Uiso 1 1 calc R
H24B H 0.2879 1.0105 0.3261 0.157 Uiso 1 1 calc R
H24C H 0.2864 0.9051 0.3501 0.157 Uiso 1 1 calc R
C27 C 0.0570(3) 0.4509(7) 0.1790(4) 0.041(2) Uani 1 1 d U
C30 C 0.0570(3) 0.4161(7) 0.2238(4) 0.054(2) Uani 1 1 d U
H30A H 0.0601 0.3409 0.2280 0.081 Uiso 1 1 calc R
H30B H 0.0315 0.4360 0.2131 0.081 Uiso 1 1 calc R
H30C H 0.0795 0.4493 0.2588 0.081 Uiso 1 1 calc R
C28 C 0.0982(3) 0.4245(8) 0.1967(4) 0.062(3) Uani 1 1 d U
H28A H 0.1199 0.4625 0.2304 0.093 Uiso 1 1 calc R
H28B H 0.0975 0.4441 0.1673 0.093 Uiso 1 1 calc R
H28C H 0.1033 0.3500 0.2037 0.093 Uiso 1 1 calc R
C29 C 0.0212(3) 0.3969(8) 0.1235(4) 0.065(3) Uani 1 1 d U
H29A H 0.0216 0.4162 0.0952 0.097 Uiso 1 1 calc R
H29B H -0.0045 0.4190 0.1121 0.097 Uiso 1 1 calc R
H29C H 0.0239 0.3218 0.1286 0.097 Uiso 1 1 calc R
C35 C 0.1110(3) 0.7524(11) 0.1054(4) 0.066(3) Uani 1 1 d U
C31 C 0.1198(4) 0.7751(13) 0.0674(5) 0.096(4) Uani 1 1 d U
C33 C 0.1581(4) 0.7152(15) 0.0889(5) 0.138(6) Uani 1 1 d U
H33A H 0.1515 0.6417 0.0797 0.206 Uiso 1 1 calc R
H33B H 0.1793 0.7232 0.1289 0.206 Uiso 1 1 calc R
H33C H 0.1675 0.7429 0.0716 0.206 Uiso 1 1 calc R
C32 C 0.0813(4) 0.7430(15) 0.0092(5) 0.149(7) Uani 1 1 d U
H32A H 0.0754 0.6702 0.0094 0.224 Uiso 1 1 calc R
H32B H 0.0852 0.7525 -0.0164 0.224 Uiso 1 1 calc R
H32C H 0.0586 0.7859 -0.0025 0.224 Uiso 1 1 calc R
C34 C 0.1282(7) 0.8978(16) 0.0688(8) 0.192(8) Uani 1 1 d U
H34A H 0.1302 0.9130 0.0416 0.288 Uiso 1 1 calc R
H34B H 0.1535 0.9168 0.1056 0.288 Uiso 1 1 calc R
H34C H 0.1059 0.9375 0.0600 0.288 Uiso 1 1 calc R
O25 O 0.2724(5) 0.8360(18) 0.5141(5) 0.249(10) Uani 1 1 d U
H25 H 0.2831 0.8677 0.5433 0.373 Uiso 1 1 calc R
C36 C 0.0745(3) 0.6429(8) 0.4669(3) 0.046(2) Uani 1 1 d U
H36A H 0.1018 0.6145 0.4972 0.055 Uiso 1 1 calc R
H36B H 0.0554 0.5844 0.4470 0.055 Uiso 1 1 calc R
C37 C 0.0618(3) 0.7152(9) 0.4906(4) 0.060(3) Uani 1 1 d U
H37A H 0.0604 0.6746 0.5147 0.072 Uiso 1 1 calc R
H37B H 0.0827 0.7693 0.5134 0.072 Uiso 1 1 calc R
N1A N 0.0209(2) 0.7668(6) 0.4453(3) 0.0435(19) Uani 1 1 d U
H1A H 0.0043 0.7490 0.4104 0.052 Uiso 1 1 calc R
O4E O 0.17916(17) 0.8322(6) 0.57388(19) 0.065(2) Uani 1 1 d G
H4EA H 0.1651 0.8139 0.5399 0.098 Uiso 1 1 d G
H4EB H 0.1990 0.7891 0.5955 0.098 Uiso 1 1 d G
O2E O 0.03894(14) 0.5426(7) 0.03987(18) 0.119(4) Uani 1 1 d G
H2EA H 0.0337 0.4792 0.0419 0.178 Uiso 1 1 d G
H2EB H 0.0490 0.5753 0.0697 0.178 Uiso 1 1 d G
O3E O 0.11996(16) 0.4664(6) 0.1006(2) 0.131(4) Uani 1 1 d G
H3EA H 0.0981 0.4746 0.0663 0.197 Uiso 1 1 d G
H3EB H 0.1265 0.5245 0.1179 0.197 Uiso 1 1 d G
O5E O 0.35373(16) 0.7513(10) 0.3811(3) 0.166(6) Uani 1 1 d G
H5EA H 0.3487 0.6880 0.3837 0.249 Uiso 1 1 d G
H5EB H 0.3401 0.7659 0.3468 0.249 Uiso 1 1 d G
C101 C 0.0129(4) 0.8502(13) 0.4674(5) 0.110(4) Uani 1 1 d U
H10D H -0.0121 0.8864 0.4361 0.132 Uiso 1 1 calc R
H10E H 0.0353 0.9009 0.4865 0.132 Uiso 1 1 calc R
C102 C 0.0083(4) 0.8145(13) 0.5081(5) 0.110(4) Uani 1 1 d DU
H10F H -0.0066 0.7483 0.4957 0.132 Uiso 1 1 calc R
H10G H -0.0066 0.8670 0.5104 0.132 Uiso 1 1 calc R
O103 O 0.0513(5) 0.801(2) 0.5642(6) 0.254(9) Uani 1 1 d DU
H103 H 0.0505 0.7966 0.5888 0.381 Uiso 1 1 calc R
O105 O 0.0916(7) 0.0334(18) 0.1231(8) 0.279(11) Uani 1 1 d G
H10H H 0.1158 0.0078 0.1449 0.418 Uiso 1 1 d G
H10I H 0.0778 0.0096 0.0901 0.418 Uiso 1 1 d G

loop_
_atom_site_aniso_label
_atom_site_aniso_U_11
_atom_site_aniso_U_22
_atom_site_aniso_U_33
_atom_site_aniso_U_23
_atom_site_aniso_U_13
_atom_site_aniso_U_12
Gd1 0.0168(2) 0.0186(2) 0.02009(19) -0.00063(16) 0.01166(17) -0.00006(15)
Gd2 0.0180(2) 0.0209(2) 0.02031(19) 0.00282(16) 0.01159(17) 0.00090(16)
Gd3 0.0245(2) 0.0448(3) 0.0230(2) -0.00074(19) 0.01693(19) 0.00281(19)
Co4 0.0204(5) 0.0341(7) 0.0259(6) -0.0030(5) 0.0163(5) -0.0020(5)
P5 0.0205(10) 0.0266(12) 0.0217(10) -0.0027(9) 0.0125(9) -0.0023(9)
P6 0.0242(11) 0.0221(11) 0.0243(10) 0.0034(9) 0.0159(9) 0.0014(9)
P7 0.0234(11) 0.0330(13) 0.0295(11) -0.0115(10) 0.0162(10) -0.0004(10)
O1 0.016(2) 0.023(3) 0.023(3) 0.000(2) 0.012(2) -0.001(2)
O3 0.022(3) 0.039(3) 0.031(3) -0.006(2) 0.018(2) 0.001(2)
N2 0.031(4) 0.046(4) 0.026(3) 0.005(3) 0.020(3) 0.011(3)
N1 0.027(3) 0.031(4) 0.029(3) -0.009(3) 0.018(3) -0.006(3)
O2 0.022(2) 0.026(3) 0.028(2) -0.001(2) 0.017(2) -0.002(2)
C17 0.028(4) 0.028(4) 0.033(4) -0.011(3) 0.017(4) -0.001(3)
O7 0.019(2) 0.022(3) 0.017(2) 0.000(2) 0.011(2) 0.002(2)
O6 0.019(2) 0.028(3) 0.028(3) -0.007(2) 0.017(2) -0.004(2)
O9 0.027(3) 0.019(3) 0.049(3) 0.007(2) 0.025(3) 0.002(2)
O11 0.016(2) 0.020(3) 0.023(2) -0.005(2) 0.012(2) -0.005(2)
O10 0.033(3) 0.032(3) 0.027(3) 0.004(2) 0.022(3) 0.003(2)
O12 0.032(3) 0.048(4) 0.037(3) -0.003(3) 0.026(3) -0.006(3)
O13 0.017(3) 0.044(4) 0.023(3) 0.002(3) 0.009(2) 0.002(2)
O14 0.024(3) 0.025(3) 0.026(3) -0.004(2) 0.016(2) -0.002(2)
O1A 0.027(3) 0.059(4) 0.019(3) 0.012(3) 0.013(2) -0.001(3)
O16 0.021(3) 0.038(3) 0.031(3) 0.012(3) 0.015(3) -0.001(2)
O17 0.038(3) 0.063(4) 0.041(3) 0.004(3) 0.030(3) -0.007(3)
O20 0.028(4) 0.019(4) 0.019(3) 0.000 0.015(3) 0.000
O21 0.019(3) 0.029(3) 0.025(2) -0.007(2) 0.014(2) -0.001(2)
O22 0.027(3) 0.058(4) 0.029(3) -0.014(3) 0.019(3) -0.001(3)
O18 0.042(4) 0.086(5) 0.035(3) -0.009(3) 0.028(3) 0.004(3)
O19 0.050(4) 0.102(6) 0.032(3) 0.019(3) 0.030(3) 0.021(4)
O23 0.020(3) 0.022(3) 0.022(2) 0.004(2) 0.015(2) 0.004(2)
C1 0.032(4) 0.022(4) 0.041(4) 0.006(4) 0.026(4) 0.002(3)
C2 0.042(5) 0.041(6) 0.048(5) 0.026(4) 0.030(4) 0.009(4)
C3 0.040(5) 0.022(5) 0.052(5) 0.011(4) 0.034(5) 0.010(4)
O24 0.036(3) 0.020(3) 0.054(4) 0.013(3) 0.034(3) 0.007(2)
C4 0.030(4) 0.031(5) 0.049(5) 0.006(4) 0.025(4) 0.007(4)
C5 0.027(4) 0.041(6) 0.048(5) 0.010(4) 0.024(4) 0.013(4)
C6 0.030(4) 0.035(4) 0.036(4) -0.005(4) 0.024(4) -0.007(3)
C7 0.031(4) 0.036(5) 0.037(4) -0.005(4) 0.023(4) -0.003(4)
C8 0.037(5) 0.017(4) 0.063(6) 0.013(4) 0.041(5) 0.008(3)
C13 0.041(5) 0.018(4) 0.058(5) 0.007(4) 0.032(4) -0.001(4)
C14 0.034(5) 0.033(5) 0.042(5) -0.007(4) 0.019(4) -0.006(4)
C15 0.033(4) 0.049(6) 0.038(5) -0.015(4) 0.018(4) -0.003(4)
C16 0.031(5) 0.043(6) 0.039(5) -0.019(4) 0.020(4) -0.006(4)
C9 0.047(6) 0.040(6) 0.101(7) 0.035(5) 0.056(6) 0.020(4)
C12 0.062(7) 0.038(6) 0.147(11) 0.043(7) 0.079(8) 0.024(5)
C10 0.080(8) 0.025(6) 0.269(15) 0.020(9) 0.117(10) 0.003(5)
C11 0.136(12) 0.172(15) 0.127(9) 0.106(9) 0.107(10) 0.082(10)
C18 0.036(5) 0.067(7) 0.043(5) -0.011(5) 0.027(4) 0.015(4)
C19 0.050(6) 0.088(9) 0.038(5) -0.011(5) 0.022(5) 0.036(6)
C20 0.026(4) 0.065(7) 0.043(5) -0.015(5) 0.015(4) -0.004(4)
C21 0.064(8) 0.117(12) 0.061(8) -0.045(7) 0.017(6) 0.007(8)
C22 0.037(4) 0.052(6) 0.046(5) 0.001(4) 0.031(4) -0.003(4)
C23 0.049(6) 0.084(8) 0.068(6) 0.007(5) 0.048(5) -0.011(5)
C26 0.068(8) 0.095(9) 0.106(9) 0.006(7) 0.074(8) -0.004(6)
C25 0.079(8) 0.085(8) 0.162(11) 0.044(8) 0.095(8) 0.012(7)
C24 0.081(8) 0.148(14) 0.095(8) -0.027(8) 0.063(6) -0.057(8)
C27 0.033(5) 0.029(4) 0.054(5) -0.018(4) 0.027(5) 0.000(4)
C30 0.059(6) 0.015(5) 0.077(6) -0.004(5) 0.042(6) 0.002(5)
C28 0.043(5) 0.056(7) 0.075(7) -0.022(6) 0.035(5) 0.013(5)
C29 0.043(5) 0.041(6) 0.073(6) -0.032(5) 0.024(5) -0.002(5)
C35 0.052(7) 0.122(10) 0.032(5) 0.004(6) 0.032(5) 0.016(6)
C31 0.095(9) 0.174(12) 0.042(6) 0.019(7) 0.055(6) 0.039(9)
C33 0.090(9) 0.286(19) 0.070(8) 0.028(11) 0.067(8) 0.051(11)
C32 0.098(9) 0.31(2) 0.039(6) 0.017(9) 0.044(6) 0.059(11)
C34 0.33(3) 0.196(13) 0.180(16) 0.035(12) 0.22(2) 0.001(13)
O25 0.139(11) 0.53(3) 0.102(10) -0.095(14) 0.091(10) -0.083(15)
C36 0.026(5) 0.073(7) 0.022(4) 0.023(4) 0.010(4) 0.004(4)
C37 0.037(5) 0.111(9) 0.033(5) 0.005(5) 0.024(4) -0.001(5)
N1A 0.029(4) 0.074(6) 0.021(3) -0.009(4) 0.014(3) -0.013(3)
O4E 0.030(4) 0.116(7) 0.033(3) -0.011(4) 0.015(3) -0.004(4)
O2E 0.082(6) 0.195(10) 0.084(6) -0.082(7) 0.058(6) -0.048(7)
O3E 0.066(6) 0.210(12) 0.108(7) -0.084(8) 0.055(6) -0.014(7)
O5E 0.078(7) 0.324(18) 0.056(6) -0.027(8) 0.030(6) -0.047(8)
C101 0.115(8) 0.167(10) 0.070(5) -0.003(6) 0.071(6) 0.036(7)
C102 0.115(8) 0.167(10) 0.070(5) -0.003(6) 0.071(6) 0.036(7)
O103 0.212(14) 0.39(3) 0.120(9) 0.061(14) 0.093(9) 0.091(17)
O105 0.27(2) 0.33(2) 0.230(19) 0.107(18) 0.171(19) 0.18(2)

loop_
_atom_type_symbol
_atom_type_description
_atom_type_scat_dispersion_real
_atom_type_scat_dispersion_imag
_atom_type_scat_source
C C 0.0033 0.0016 'International Tables Vol C Tables 4.2.6.8 and 6.1.1.4'
H H 0.0000 0.0000 'International Tables Vol C Tables 4.2.6.8 and 6.1.1.4'
N N 0.0061 0.0033 'International Tables Vol C Tables 4.2.6.8 and 6.1.1.4'
O O 0.0106 0.0060 'International Tables Vol C Tables 4.2.6.8 and 6.1.1.4'
P P 0.1023 0.0942 'International Tables Vol C Tables 4.2.6.8 and 6.1.1.4'
Co Co 0.3494 0.9721 'International Tables Vol C Tables 4.2.6.8 and 6.1.1.4'
Gd Gd -0.1653 3.9035 'International Tables Vol C Tables 4.2.6.8 and 6.1.1.4'

loop_
_geom_angle_atom_site_label_1
_geom_angle_atom_site_label_2
_geom_angle_atom_site_label_3
_geom_angle
_geom_angle_site_symmetry_1
_geom_angle_site_symmetry_3
O21 Gd1 O1 81.21(16) . .
O21 Gd1 O23 85.71(16) . .
O1 Gd1 O23 137.35(16) . .
O21 Gd1 O11 77.59(16) . .
O1 Gd1 O11 137.33(17) . .
O23 Gd1 O11 77.35(16) . .
O21 Gd1 O9 98.48(18) . .
O1 Gd1 O9 74.60(17) . .
O23 Gd1 O9 147.79(16) . .
O11 Gd1 O9 72.50(17) . .
O21 Gd1 O6 152.55(16) . .
O1 Gd1 O6 76.96(16) . .
O23 Gd1 O6 99.21(16) . .
O11 Gd1 O6 129.86(15) . .
O9 Gd1 O6 91.60(18) . .
O21 Gd1 O7 147.45(15) . .
O1 Gd1 O7 129.28(15) . .
O23 Gd1 O7 77.76(15) . .
O11 Gd1 O7 71.57(15) . .
O9 Gd1 O7 82.15(17) . .
O6 Gd1 O7 59.09(15) . .
O21 Gd1 O2 71.87(16) . .
O1 Gd1 O2 62.19(16) . .
O23 Gd1 O2 75.17(15) . .
O11 Gd1 O2 139.96(15) . .
O9 Gd1 O2 136.57(16) . .
O6 Gd1 O2 83.25(16) . .
O7 Gd1 O2 128.57(16) . .
O16 Gd2 O7 146.76(17) . .
O16 Gd2 O24 80.16(18) . .
O7 Gd2 O24 90.05(17) . .
O16 Gd2 O11 77.50(17) . 2
O7 Gd2 O11 135.67(16) . 2
O24 Gd2 O11 99.47(18) . 2
O16 Gd2 O14 79.29(18) . .
O7 Gd2 O14 94.87(16) . .
O24 Gd2 O14 149.41(18) . .
O11 Gd2 O14 97.92(16) 2 .
O16 Gd2 O1A 74.08(17) . .
O7 Gd2 O1A 72.72(17) . .
O24 Gd2 O1A 75.2(2) . .
O11 Gd2 O1A 151.57(17) 2 .
O14 Gd2 O1A 77.48(18) . .
O16 Gd2 O11 130.92(18) . .
O7 Gd2 O11 72.44(15) . .
O24 Gd2 O11 69.56(17) . .
O11 Gd2 O11 70.81(17) 2 .
O14 Gd2 O11 140.49(16) . .
O1A Gd2 O11 129.60(17) . .
O16 Gd2 O20 132.22(12) . .
O7 Gd2 O20 76.26(12) . .
O24 Gd2 O20 133.71(16) . .
O11 Gd2 O20 65.93(14) 2 .
O14 Gd2 O20 76.60(15) . .
O1A Gd2 O20 137.24(18) . .
O11 Gd2 O20 64.15(14) . .
O16 Gd2 Gd2 116.65(13) . 2
O7 Gd2 Gd2 96.04(11) . 2
O24 Gd2 Gd2 97.94(14) . 2
O11 Gd2 Gd2 39.94(11) 2 2
O14 Gd2 Gd2 111.48(12) . 2
O1A Gd2 Gd2 166.58(12) . 2
O11 Gd2 Gd2 37.49(10) . 2
O20 Gd2 Gd2 42.00(11) . 2
O10 Gd3 O3 145.99(17) . .
O10 Gd3 O17 101.6(2) . .
O3 Gd3 O17 80.34(19) . .
O10 Gd3 O22 85.81(18) . .
O3 Gd3 O22 106.28(19) . .
O17 Gd3 O22 156.04(18) . .
O10 Gd3 O19 83.5(2) . .
O3 Gd3 O19 128.9(2) . .
O17 Gd3 O19 76.2(2) . .
O22 Gd3 O19 82.1(2) . .
O10 Gd3 O21 82.13(17) . .
O3 Gd3 O21 77.38(17) . .
O17 Gd3 O21 143.39(17) . .
O22 Gd3 O21 59.75(17) . .
O19 Gd3 O21 140.0(2) . .
O10 Gd3 O2 78.78(16) . .
O3 Gd3 O2 69.05(17) . .
O17 Gd3 O2 73.97(17) . .
O22 Gd3 O2 129.99(17) . .
O19 Gd3 O2 141.2(2) . .
O21 Gd3 O2 71.08(16) . .
O10 Gd3 O18 135.6(2) . .
O3 Gd3 O18 78.3(2) . .
O17 Gd3 O18 77.4(2) . .
O22 Gd3 O18 81.41(19) . .
O19 Gd3 O18 52.7(2) . .
O21 Gd3 O18 124.9(2) . .
O2 Gd3 O18 139.39(18) . .
O1 Co4 O2 83.8(2) . .
O1 Co4 O3 92.4(2) . .
O2 Co4 O3 90.6(2) . .
O1 Co4 O12 175.2(2) . .
O2 Co4 O12 96.9(2) . .
O3 Co4 O12 92.4(2) . .
O1 Co4 N2 88.8(2) . .
O2 Co4 N2 171.4(3) . .
O3 Co4 N2 85.3(2) . .
O12 Co4 N2 90.8(3) . .
O1 Co4 N1 89.2(2) . .
O2 Co4 N1 84.4(2) . .
O3 Co4 N1 174.5(3) . .
O12 Co4 N1 86.1(3) . .
N2 Co4 N1 100.0(3) . .
O13 P5 O6 115.0(3) . .
O13 P5 O7 111.4(3) . .
O6 P5 O7 104.1(3) . .
O13 P5 C17 107.7(3) . .
O6 P5 C17 110.1(3) . .
O7 P5 C17 108.3(3) . .
O10 P6 O23 113.1(3) . .
O10 P6 O14 111.8(3) . 2
O23 P6 O14 109.2(3) . 2
O10 P6 C1 107.0(3) . .
O23 P6 C1 108.9(3) . .
O14 P6 C1 106.6(3) 2 .
O16 P7 O22 112.3(3) 2 .
O16 P7 O21 113.5(3) 2 .
O22 P7 O21 105.1(3) . .
O16 P7 C27 107.9(4) 2 .
O22 P7 C27 109.3(4) . .
O21 P7 C27 108.6(4) . .
C4 O1 Co4 110.9(4) . .
C4 O1 Gd1 135.6(4) . .
Co4 O1 Gd1 110.7(2) . .
C18 O3 Co4 110.2(5) . .
C18 O3 Gd3 132.7(5) . .
Co4 O3 Gd3 101.3(2) . .
C19 N2 C5 109.6(8) . .
C19 N2 Co4 108.6(5) . .
C5 N2 Co4 104.2(4) . .
C20 N1 C7 110.3(7) . .
C20 N1 Co4 118.2(5) . .
C7 N1 Co4 106.2(5) . .
C6 O2 Co4 111.0(4) . .
C6 O2 Gd3 125.5(4) . .
Co4 O2 Gd3 95.9(2) . .
C6 O2 Gd1 113.1(4) . .
Co4 O2 Gd1 103.3(2) . .
Gd3 O2 Gd1 104.81(17) . .
C15 C17 C14 109.0(7) . .
C15 C17 C16 109.6(7) . .
C14 C17 C16 110.1(7) . .
C15 C17 P5 110.3(6) . .
C14 C17 P5 109.8(6) . .
C16 C17 P5 107.9(6) . .
P5 O7 Gd2 145.1(3) . .
P5 O7 Gd1 96.4(2) . .
Gd2 O7 Gd1 107.84(18) . .
P5 O6 Gd1 99.9(2) . .
C8 O9 Gd1 139.1(5) . .
Gd2 O11 Gd1 129.7(2) 2 .
Gd2 O11 Gd2 102.58(17) 2 .
Gd1 O11 Gd2 105.94(17) . .
P6 O10 Gd3 139.9(3) . .
C22 O12 Co4 128.3(6) . .
P6 O14 Gd2 128.9(3) 2 .
C36 O1A Gd2 131.2(5) . .
P7 O16 Gd2 143.1(3) 2 .
C22 O17 Gd3 131.7(6) . .
Gd2 O20 Gd2 96.0(2) . 2
P7 O21 Gd1 145.3(3) . .
P7 O21 Gd3 97.4(2) . .
Gd1 O21 Gd3 110.49(19) . .
P7 O22 Gd3 97.8(2) . .
C35 O18 Gd3 93.2(6) . .
C35 O19 Gd3 93.5(6) . .
P6 O23 Gd1 133.2(3) . .
C3 C1 C2 109.9(7) . .
C3 C1 C13 109.4(7) . .
C2 C1 C13 109.2(7) . .
C3 C1 P6 110.4(5) . .
C2 C1 P6 108.8(6) . .
C13 C1 P6 109.2(5) . .
C1 C2 H2A 109.5 . .
C1 C2 H2B 109.4 . .
H2A C2 H2B 109.5 . .
C1 C2 H2C 109.5 . .
H2A C2 H2C 109.5 . .
H2B C2 H2C 109.5 . .
C1 C3 H3A 109.5 . .
C1 C3 H3B 109.5 . .
H3A C3 H3B 109.5 . .
C1 C3 H3C 109.5 . .
H3A C3 H3C 109.5 . .
H3B C3 H3C 109.5 . .
C8 O24 Gd2 135.9(5) . .
O1 C4 C5 107.3(7) . .
O1 C4 H4A 110.3 . .
C5 C4 H4A 110.2 . .
O1 C4 H4B 110.2 . .
C5 C4 H4B 110.2 . .
H4A C4 H4B 108.5 . .
N2 C5 C4 109.8(7) . .
N2 C5 H5A 109.7 . .
C4 C5 H5A 109.7 . .
N2 C5 H5B 109.7 . .
C4 C5 H5B 109.7 . .
H5A C5 H5B 108.2 . .
O2 C6 C7 111.8(7) . .
O2 C6 H6A 109.2 . .
C7 C6 H6A 109.3 . .
O2 C6 H6B 109.3 . .
C7 C6 H6B 109.2 . .
H6A C6 H6B 107.9 . .
N1 C7 C6 111.2(7) . .
N1 C7 H7A 109.4 . .
C6 C7 H7A 109.4 . .
N1 C7 H7B 109.4 . .
C6 C7 H7B 109.4 . .
H7A C7 H7B 108.0 . .
O9 C8 O24 123.4(7) . .
O9 C8 C9 120.8(7) . .
O24 C8 C9 115.0(7) . .
C1 C13 H13A 109.5 . .
C1 C13 H13B 109.5 . .
H13A C13 H13B 109.5 . .
C1 C13 H13C 109.5 . .
H13A C13 H13C 109.5 . .
H13B C13 H13C 109.5 . .
C17 C14 H14A 109.5 . .
C17 C14 H14B 109.5 . .
H14A C14 H14B 109.5 . .
C17 C14 H14C 109.5 . .
H14A C14 H14C 109.5 . .
H14B C14 H14C 109.5 . .
C17 C15 H15A 109.5 . .
C17 C15 H15B 109.5 . .
H15A C15 H15B 109.5 . .
C17 C15 H15C 109.5 . .
H15A C15 H15C 109.5 . .
H15B C15 H15C 109.5 . .
C17 C16 H16A 109.5 . .
C17 C16 H16B 109.5 . .
H16A C16 H16B 109.5 . .
C17 C16 H16C 109.5 . .
H16A C16 H16C 109.5 . .
H16B C16 H16C 109.5 . .
C12 C9 C11 110.8(10) . .
C12 C9 C10 110.5(10) . .
C11 C9 C10 108.7(11) . .
C12 C9 C8 113.0(7) . .
C11 C9 C8 104.8(10) . .
C10 C9 C8 108.8(8) . .
C9 C12 H12A 109.5 . .
C9 C12 H12B 109.5 . .
H12A C12 H12B 109.5 . .
C9 C12 H12C 109.4 . .
H12A C12 H12C 109.5 . .
H12B C12 H12C 109.5 . .
C9 C10 H10A 109.6 . .
C9 C10 H10B 109.4 . .
H10A C10 H10B 109.5 . .
C9 C10 H10C 109.4 . .
H10A C10 H10C 109.5 . .
H10B C10 H10C 109.5 . .
C9 C11 H11A 109.5 . .
C9 C11 H11B 109.5 . .
H11A C11 H11B 109.5 . .
C9 C11 H11C 109.5 . .
H11A C11 H11C 109.5 . .
H11B C11 H11C 109.5 . .
O3 C18 C19 109.5(7) . .
O3 C18 H18A 109.7 . .
C19 C18 H18A 109.8 . .
O3 C18 H18B 109.8 . .
C19 C18 H18B 109.8 . .
H18A C18 H18B 108.2 . .
C18 C19 N2 113.2(7) . .
C18 C19 H19A 108.9 . .
N2 C19 H19A 108.9 . .
C18 C19 H19B 108.9 . .
N2 C19 H19B 108.9 . .
H19A C19 H19B 107.7 . .
C21 C20 N1 118.7(9) . .
C21 C20 H20A 107.6 . .
N1 C20 H20A 107.6 . .
C21 C20 H20B 107.7 . .
N1 C20 H20B 107.7 . .
H20A C20 H20B 107.1 . .
O25 C21 C20 105.2(12) . .
O25 C21 H21A 110.7 . .
C20 C21 H21A 110.7 . .
O25 C21 H21B 110.7 . .
C20 C21 H21B 110.7 . .
H21A C21 H21B 108.8 . .
O17 C22 O12 124.8(8) . .
O17 C22 C23 119.4(8) . .
O12 C22 C23 115.7(8) . .
C25 C23 C24 111.0(11) . .
C25 C23 C26 110.5(9) . .
C24 C23 C26 106.4(9) . .
C25 C23 C22 110.3(8) . .
C24 C23 C22 113.6(9) . .
C26 C23 C22 104.7(9) . .
C23 C26 H26A 109.5 . .
C23 C26 H26B 109.4 . .
H26A C26 H26B 109.5 . .
C23 C26 H26C 109.5 . .
H26A C26 H26C 109.5 . .
H26B C26 H26C 109.5 . .
C23 C25 H25A 109.5 . .
C23 C25 H25B 109.4 . .
H25A C25 H25B 109.5 . .
C23 C25 H25C 109.5 . .
H25A C25 H25C 109.5 . .
H25B C25 H25C 109.5 . .
C23 C24 H24A 109.4 . .
C23 C24 H24B 109.5 . .
H24A C24 H24B 109.5 . .
C23 C24 H24C 109.5 . .
H24A C24 H24C 109.5 . .
H24B C24 H24C 109.5 . .
C30 C27 C28 110.1(8) . .
C30 C27 C29 108.9(8) . .
C28 C27 C29 111.3(7) . .
C30 C27 P7 107.3(6) . .
C28 C27 P7 110.4(7) . .
C29 C27 P7 108.8(6) . .
C27 C30 H30A 109.4 . .
C27 C30 H30B 109.5 . .
H30A C30 H30B 109.5 . .
C27 C30 H30C 109.5 . .
H30A C30 H30C 109.5 . .
H30B C30 H30C 109.5 . .
C27 C28 H28A 109.5 . .
C27 C28 H28B 109.5 . .
H28A C28 H28B 109.5 . .
C27 C28 H28C 109.4 . .
H28A C28 H28C 109.5 . .
H28B C28 H28C 109.5 . .
C27 C29 H29A 109.4 . .
C27 C29 H29B 109.5 . .
H29A C29 H29B 109.5 . .
C27 C29 H29C 109.5 . .
H29A C29 H29C 109.5 . .
H29B C29 H29C 109.5 . .
O18 C35 O19 119.6(9) . .
O18 C35 C31 122.0(10) . .
O19 C35 C31 118.0(11) . .
C32 C31 C33 113.7(12) . .
C32 C31 C35 105.5(12) . .
C33 C31 C35 109.8(10) . .
C32 C31 C34 110.0(13) . .
C33 C31 C34 108.1(14) . .
C35 C31 C34 109.7(11) . .
C31 C33 H33A 109.5 . .
C31 C33 H33B 109.4 . .
H33A C33 H33B 109.5 . .
C31 C33 H33C 109.5 . .
H33A C33 H33C 109.5 . .
H33B C33 H33C 109.5 . .
C31 C32 H32A 109.6 . .
C31 C32 H32B 109.4 . .
H32A C32 H32B 109.5 . .
C31 C32 H32C 109.4 . .
H32A C32 H32C 109.5 . .
H32B C32 H32C 109.5 . .
C31 C34 H34A 109.5 . .
C31 C34 H34B 109.4 . .
H34A C34 H34B 109.5 . .
C31 C34 H34C 109.6 . .
H34A C34 H34C 109.5 . .
H34B C34 H34C 109.5 . .
C21 O25 H25 109.4 . .
O1A C36 C37 108.0(8) . .
O1A C36 H36A 110.1 . .
C37 C36 H36A 110.1 . .
O1A C36 H36B 110.1 . .
C37 C36 H36B 110.1 . .
H36A C36 H36B 108.4 . .
N1A C37 C36 112.4(7) . .
N1A C37 H37A 109.1 . .
C36 C37 H37A 109.1 . .
N1A C37 H37B 109.2 . .
C36 C37 H37B 109.1 . .
H37A C37 H37B 107.9 . .
C101 N1A C37 111.8(8) . .
C101 N1A H1A 124.1 . .
C37 N1A H1A 124.1 . .
H4EA O4E H4EB 109.5 . .
H2EA O2E H2EB 109.5 . .
H3EA O3E H3EB 109.5 . .
H5EA O5E H5EB 109.5 . .
N1A C101 C102 115.2(13) . .
N1A C101 H10D 108.5 . .
C102 C101 H10D 108.5 . .
N1A C101 H10E 108.5 . .
C102 C101 H10E 108.4 . .
H10D C101 H10E 107.5 . .
C101 C102 O103 106.2(13) . .
C101 C102 H10F 110.5 . .
O103 C102 H10F 111.0 . .
C101 C102 H10G 110.5 . .
O103 C102 H10G 110.0 . .
H10F C102 H10G 108.7 . .
H10H O105 H10I 109.5 . .

loop_
_geom_bond_atom_site_label_1
_geom_bond_atom_site_label_2
_geom_bond_distance
_geom_bond_site_symmetry_2
Gd1 O21 2.345(5) .
Gd1 O1 2.349(5) .
Gd1 O23 2.387(5) .
Gd1 O11 2.388(4) .
Gd1 O9 2.414(5) .
Gd1 O6 2.421(5) .
Gd1 O7 2.490(5) .
Gd1 O2 2.519(5) .
Gd2 O16 2.306(5) .
Gd2 O7 2.331(5) .
Gd2 O24 2.345(5) .
Gd2 O11 2.365(4) 2
Gd2 O14 2.369(5) .
Gd2 O1A 2.459(5) .
Gd2 O11 2.494(5) .
Gd2 O20 2.551(5) .
Gd2 Gd2 3.7921(10) 2
Gd3 O10 2.293(5) .
Gd3 O3 2.297(5) .
Gd3 O17 2.390(6) .
Gd3 O22 2.449(5) .
Gd3 O19 2.454(6) .
Gd3 O21 2.456(5) .
Gd3 O2 2.460(5) .
Gd3 O18 2.461(6) .
Co4 O1 1.874(5) .
Co4 O2 1.897(5) .
Co4 O3 1.902(5) .
Co4 O12 1.914(6) .
Co4 N2 1.953(6) .
Co4 N1 1.958(6) .
P5 O13 1.514(5) .
P5 O6 1.524(5) .
P5 O7 1.548(5) .
P5 C17 1.817(8) .
P6 O10 1.515(5) .
P6 O23 1.528(5) .
P6 O14 1.533(5) 2
P6 C1 1.833(8) .
P7 O16 1.506(5) 2
P7 O22 1.537(6) .
P7 O21 1.541(5) .
P7 C27 1.824(9) .
O1 C4 1.421(9) .
O3 C18 1.406(9) .
N2 C19 1.470(10) .
N2 C5 1.486(10) .
N1 C20 1.487(10) .
N1 C7 1.488(10) .
O2 C6 1.445(9) .
C17 C15 1.508(10) .
C17 C14 1.528(11) .
C17 C16 1.535(10) .
O9 C8 1.265(8) .
O11 Gd2 2.365(4) 2
O12 C22 1.268(10) .
O14 P6 1.533(5) 2
O1A C36 1.416(9) .
O16 P7 1.506(5) 2
O17 C22 1.259(10) .
O20 Gd2 2.551(5) 2
O18 C35 1.262(12) .
O19 C35 1.262(12) .
C1 C3 1.515(10) .
C1 C2 1.517(11) .
C1 C13 1.554(10) .
C2 H2A 0.9600 .
C2 H2B 0.9600 .
C2 H2C 0.9600 .
C3 H3A 0.9600 .
C3 H3B 0.9600 .
C3 H3C 0.9600 .
O24 C8 1.281(8) .
C4 C5 1.503(10) .
C4 H4A 0.9700 .
C4 H4B 0.9700 .
C5 H5A 0.9700 .
C5 H5B 0.9700 .
C6 C7 1.507(10) .
C6 H6A 0.9700 .
C6 H6B 0.9700 .
C7 H7A 0.9700 .
C7 H7B 0.9700 .
C8 C9 1.533(11) .
C13 H13A 0.9600 .
C13 H13B 0.9600 .
C13 H13C 0.9600 .
C14 H14A 0.9600 .
C14 H14B 0.9600 .
C14 H14C 0.9600 .
C15 H15A 0.9600 .
C15 H15B 0.9600 .
C15 H15C 0.9600 .
C16 H16A 0.9600 .
C16 H16B 0.9600 .
C16 H16C 0.9600 .
C9 C12 1.503(12) .
C9 C11 1.507(16) .
C9 C10 1.516(14) .
C12 H12A 0.9600 .
C12 H12B 0.9600 .
C12 H12C 0.9600 .
C10 H10A 0.9600 .
C10 H10B 0.9600 .
C10 H10C 0.9600 .
C11 H11A 0.9600 .
C11 H11B 0.9600 .
C11 H11C 0.9600 .
C18 C19 1.454(12) .
C18 H18A 0.9700 .
C18 H18B 0.9700 .
C19 H19A 0.9700 .
C19 H19B 0.9700 .
C20 C21 1.463(13) .
C20 H20A 0.9700 .
C20 H20B 0.9700 .
C21 O25 1.415(19) .
C21 H21A 0.9700 .
C21 H21B 0.9700 .
C22 C23 1.527(12) .
C23 C25 1.486(14) .
C23 C24 1.507(14) .
C23 C26 1.525(14) .
C26 H26A 0.9600 .
C26 H26B 0.9600 .
C26 H26C 0.9600 .
C25 H25A 0.9600 .
C25 H25B 0.9600 .
C25 H25C 0.9600 .
C24 H24A 0.9600 .
C24 H24B 0.9600 .
C24 H24C 0.9600 .
C27 C30 1.508(13) .
C27 C28 1.528(11) .
C27 C29 1.531(11) .
C30 H30A 0.9600 .
C30 H30B 0.9600 .
C30 H30C 0.9600 .
C28 H28A 0.9600 .
C28 H28B 0.9600 .
C28 H28C 0.9600 .
C29 H29A 0.9600 .
C29 H29B 0.9600 .
C29 H29C 0.9600 .
C35 C31 1.541(14) .
C31 C32 1.505(18) .
C31 C33 1.521(17) .
C31 C34 1.59(2) .
C33 H33A 0.9600 .
C33 H33B 0.9600 .
C33 H33C 0.9600 .
C32 H32A 0.9600 .
C32 H32B 0.9600 .
C32 H32C 0.9600 .
C34 H34A 0.9601 .
C34 H34B 0.9601 .
C34 H34C 0.9601 .
O25 H25 0.8200 .
C36 C37 1.519(13) .
C36 H36A 0.9700 .
C36 H36B 0.9700 .
C37 N1A 1.499(11) .
C37 H37A 0.9700 .
C37 H37B 0.9700 .
N1A C101 1.446(14) .
N1A H1A 0.8600 .
O4E H4EA 0.8499 .
O4E H4EB 0.8500 .
O2E H2EA 0.8500 .
O2E H2EB 0.8500 .
O3E H3EA 0.8500 .
O3E H3EB 0.8498 .
O5E H5EA 0.8502 .
O5E H5EB 0.8501 .
C101 C102 1.527(17) .
C101 H10D 0.9700 .
C101 H10E 0.9700 .
C102 O103 1.503(13) .
C102 H10F 0.9700 .
C102 H10G 0.9700 .
O105 H10H 0.8501 .
O105 H10I 0.8501 .

loop_
_geom_torsion_atom_site_label_1
_geom_torsion_atom_site_label_2
_geom_torsion_atom_site_label_3
_geom_torsion_atom_site_label_4
_geom_torsion
_geom_torsion_site_symmetry_1
_geom_torsion_site_symmetry_4
O2 Co4 O1 C4 163.8(5) . .
O3 Co4 O1 C4 73.5(5) . .
N2 Co4 O1 C4 -11.8(5) . .
N1 Co4 O1 C4 -111.7(5) . .
O2 Co4 O1 Gd1 -0.4(2) . .
O3 Co4 O1 Gd1 -90.7(2) . .
N2 Co4 O1 Gd1 -175.9(3) . .
N1 Co4 O1 Gd1 84.1(3) . .
O21 Gd1 O1 C4 -84.2(7) . .
O23 Gd1 O1 C4 -158.0(6) . .
O11 Gd1 O1 C4 -23.5(7) . .
O9 Gd1 O1 C4 17.1(7) . .
O6 Gd1 O1 C4 112.5(7) . .
O7 Gd1 O1 C4 83.0(7) . .
O2 Gd1 O1 C4 -158.3(7) . .
O21 Gd1 O1 Co4 74.4(2) . .
O23 Gd1 O1 Co4 0.6(4) . .
O11 Gd1 O1 Co4 135.1(2) . .
O9 Gd1 O1 Co4 175.8(3) . .
O6 Gd1 O1 Co4 -88.9(2) . .
O7 Gd1 O1 Co4 -118.3(2) . .
O2 Gd1 O1 Co4 0.31(19) . .
O1 Co4 O3 C18 -116.7(6) . .
O2 Co4 O3 C18 159.5(6) . .
O12 Co4 O3 C18 62.6(6) . .
N2 Co4 O3 C18 -28.1(6) . .
O1 Co4 O3 Gd3 99.1(2) . .
O2 Co4 O3 Gd3 15.3(2) . .
O12 Co4 O3 Gd3 -81.6(2) . .
N2 Co4 O3 Gd3 -172.3(3) . .
O10 Gd3 O3 C18 -164.2(7) . .
O17 Gd3 O3 C18 -67.8(7) . .
O22 Gd3 O3 C18 88.6(7) . .
O19 Gd3 O3 C18 -4.4(8) . .
O21 Gd3 O3 C18 141.5(7) . .
O2 Gd3 O3 C18 -144.2(7) . .
O18 Gd3 O3 C18 11.2(7) . .
O10 Gd3 O3 Co4 -32.6(4) . .
O17 Gd3 O3 Co4 63.8(2) . .
O22 Gd3 O3 Co4 -139.8(2) . .
O19 Gd3 O3 Co4 127.2(3) . .
O21 Gd3 O3 Co4 -86.9(2) . .
O2 Gd3 O3 Co4 -12.59(18) . .
O18 Gd3 O3 Co4 142.9(3) . .
O1 Co4 N2 C19 102.2(6) . .
O3 Co4 N2 C19 9.7(6) . .
O12 Co4 N2 C19 -82.6(7) . .
N1 Co4 N2 C19 -168.8(6) . .
O1 Co4 N2 C5 -14.6(5) . .
O12 Co4 N2 C5 160.6(5) . .
N1 Co4 N2 C5 74.4(5) . .
O1 Co4 N1 C20 116.7(6) . .
O2 Co4 N1 C20 -159.5(7) . .
O12 Co4 N1 C20 -62.1(6) . .
N2 Co4 N1 C20 28.0(7) . .
O1 Co4 N1 C7 -118.9(5) . .
O2 Co4 N1 C7 -35.1(5) . .
O12 Co4 N1 C7 62.3(5) . .
O1 Co4 O2 C6 121.8(5) . .
O3 Co4 O2 C6 -145.8(5) . .
O12 Co4 O2 C6 -53.3(5) . .
N1 Co4 O2 C6 32.0(5) . .
O1 Co4 O2 Gd3 -106.4(2) . .
O3 Co4 O2 Gd3 -14.1(2) . .
O12 Co4 O2 Gd3 78.4(2) . .
N1 Co4 O2 Gd3 163.8(2) . .
O1 Co4 O2 Gd1 0.3(2) . .
O3 Co4 O2 Gd1 92.7(2) . .
O12 Co4 O2 Gd1 -174.8(2) . .
N1 Co4 O2 Gd1 -89.5(2) . .
O10 Gd3 O2 C6 -57.7(5) . .
O3 Gd3 O2 C6 133.6(5) . .
O17 Gd3 O2 C6 48.0(5) . .
O22 Gd3 O2 C6 -132.4(5) . .
O19 Gd3 O2 C6 6.9(6) . .
O21 Gd3 O2 C6 -143.1(5) . .
O18 Gd3 O2 C6 94.9(6) . .
O10 Gd3 O2 Co4 -178.8(2) . .
O3 Gd3 O2 Co4 12.45(18) . .
O17 Gd3 O2 Co4 -73.1(2) . .
O22 Gd3 O2 Co4 106.5(2) . .
O19 Gd3 O2 Co4 -114.2(3) . .
O21 Gd3 O2 Co4 95.8(2) . .
O18 Gd3 O2 Co4 -26.2(4) . .
O10 Gd3 O2 Gd1 75.74(19) . .
O3 Gd3 O2 Gd1 -93.0(2) . .
O17 Gd3 O2 Gd1 -178.6(2) . .
O22 Gd3 O2 Gd1 1.0(3) . .
O19 Gd3 O2 Gd1 140.3(3) . .
O21 Gd3 O2 Gd1 -9.70(16) . .
O18 Gd3 O2 Gd1 -131.7(3) . .
O21 Gd1 O2 C6 150.1(5) . .
O1 Gd1 O2 C6 -120.4(5) . .
O23 Gd1 O2 C6 59.8(4) . .
O11 Gd1 O2 C6 108.0(5) . .
O9 Gd1 O2 C6 -126.8(4) . .
O6 Gd1 O2 C6 -41.6(4) . .
O7 Gd1 O2 C6 -0.7(5) . .
O21 Gd1 O2 Co4 -89.8(2) . .
O1 Gd1 O2 Co4 -0.29(18) . .
O23 Gd1 O2 Co4 179.9(2) . .
O11 Gd1 O2 Co4 -131.9(2) . .
O9 Gd1 O2 Co4 -6.7(4) . .
O6 Gd1 O2 Co4 78.5(2) . .
O7 Gd1 O2 Co4 119.4(2) . .
O21 Gd1 O2 Gd3 10.12(17) . .
O1 Gd1 O2 Gd3 99.6(2) . .
O23 Gd1 O2 Gd3 -80.18(18) . .
O11 Gd1 O2 Gd3 -32.0(3) . .
O9 Gd1 O2 Gd3 93.2(3) . .
O6 Gd1 O2 Gd3 178.4(2) . .
O7 Gd1 O2 Gd3 -140.73(17) . .
O13 P5 C17 C15 61.4(6) . .
O6 P5 C17 C15 -64.7(7) . .
O7 P5 C17 C15 -178.0(5) . .
O13 P5 C17 C14 -178.4(5) . .
O6 P5 C17 C14 55.5(6) . .
O7 P5 C17 C14 -57.8(6) . .
O13 P5 C17 C16 -58.3(6) . .
O6 P5 C17 C16 175.5(5) . .
O7 P5 C17 C16 62.3(6) . .
O13 P5 O7 Gd2 15.8(6) . .
O6 P5 O7 Gd2 140.3(5) . .
C17 P5 O7 Gd2 -102.5(5) . .
O13 P5 O7 Gd1 -118.6(3) . .
O6 P5 O7 Gd1 5.9(3) . .
C17 P5 O7 Gd1 123.1(3) . .
O16 Gd2 O7 P5 -2.7(7) . .
O24 Gd2 O7 P5 -74.6(5) . .
O11 Gd2 O7 P5 -178.3(4) 2 .
O14 Gd2 O7 P5 75.1(5) . .
O1A Gd2 O7 P5 -0.1(5) . .
O11 Gd2 O7 P5 -143.1(5) . .
O20 Gd2 O7 P5 150.0(5) . .
Gd2 Gd2 O7 P5 -172.6(5) 2 .
O16 Gd2 O7 Gd1 129.1(3) . .
O24 Gd2 O7 Gd1 57.1(2) . .
O11 Gd2 O7 Gd1 -46.5(3) 2 .
O14 Gd2 O7 Gd1 -153.08(18) . .
O1A Gd2 O7 Gd1 131.7(2) . .
O11 Gd2 O7 Gd1 -11.35(16) . .
O20 Gd2 O7 Gd1 -78.17(18) . .
Gd2 Gd2 O7 Gd1 -40.84(16) 2 .
O21 Gd1 O7 P5 -174.1(2) . .
O1 Gd1 O7 P5 29.7(3) . .
O23 Gd1 O7 P5 -112.9(2) . .
O11 Gd1 O7 P5 166.5(3) . .
O9 Gd1 O7 P5 92.4(2) . .
O6 Gd1 O7 P5 -4.2(2) . .
O2 Gd1 O7 P5 -53.5(3) . .
O21 Gd1 O7 Gd2 31.3(4) . .
O1 Gd1 O7 Gd2 -124.9(2) . .
O23 Gd1 O7 Gd2 92.48(19) . .
O11 Gd1 O7 Gd2 11.92(17) . .
O9 Gd1 O7 Gd2 -62.18(19) . .
O6 Gd1 O7 Gd2 -158.8(3) . .
O2 Gd1 O7 Gd2 151.95(17) . .
O13 P5 O6 Gd1 116.0(3) . .
O7 P5 O6 Gd1 -6.2(3) . .
C17 P5 O6 Gd1 -122.1(3) . .
O21 Gd1 O6 P5 172.5(3) . .
O1 Gd1 O6 P5 -149.3(3) . .
O23 Gd1 O6 P5 74.0(3) . .
O11 Gd1 O6 P5 -7.2(4) . .
O9 Gd1 O6 P5 -75.6(3) . .
O7 Gd1 O6 P5 4.3(2) . .
O2 Gd1 O6 P5 147.7(3) . .
O21 Gd1 O9 C8 -106.4(8) . .
O1 Gd1 O9 C8 175.2(9) . .
O23 Gd1 O9 C8 -10.9(10) . .
O11 Gd1 O9 C8 -32.3(8) . .
O6 Gd1 O9 C8 99.2(8) . .
O7 Gd1 O9 C8 40.7(8) . .
O2 Gd1 O9 C8 -178.9(8) . .
O21 Gd1 O11 Gd2 -58.3(3) . 2
O1 Gd1 O11 Gd2 -120.3(3) . 2
O23 Gd1 O11 Gd2 30.0(2) . 2
O9 Gd1 O11 Gd2 -161.5(3) . 2
O6 Gd1 O11 Gd2 121.5(3) . 2
O7 Gd1 O11 Gd2 111.1(3) . 2
O2 Gd1 O11 Gd2 -17.6(4) . 2
O21 Gd1 O11 Gd2 179.5(2) . .
O1 Gd1 O11 Gd2 117.5(2) . .
O23 Gd1 O11 Gd2 -92.14(19) . .
O9 Gd1 O11 Gd2 76.4(2) . .
O6 Gd1 O11 Gd2 -0.6(3) . .
O7 Gd1 O11 Gd2 -11.01(16) . .
O2 Gd1 O11 Gd2 -139.7(2) . .
O16 Gd2 O11 Gd2 81.1(2) . 2
O7 Gd2 O11 Gd2 -126.4(2) . 2
O24 Gd2 O11 Gd2 136.7(2) . 2
O11 Gd2 O11 Gd2 28.3(2) 2 2
O14 Gd2 O11 Gd2 -50.6(3) . 2
O1A Gd2 O11 Gd2 -174.67(18) . 2
O20 Gd2 O11 Gd2 -43.53(14) . 2
O16 Gd2 O11 Gd1 -140.74(19) . .
O7 Gd2 O11 Gd1 11.72(17) . .
O24 Gd2 O11 Gd1 -85.1(2) . .
O11 Gd2 O11 Gd1 166.49(12) 2 .
O14 Gd2 O11 Gd1 87.6(3) . .
O1A Gd2 O11 Gd1 -36.5(3) . .
O20 Gd2 O11 Gd1 94.63(18) . .
Gd2 Gd2 O11 Gd1 138.2(3) 2 .
O23 P6 O10 Gd3 30.5(6) . .
O14 P6 O10 Gd3 -93.3(5) 2 .
C1 P6 O10 Gd3 150.3(5) . .
O3 Gd3 O10 P6 -31.9(7) . .
O17 Gd3 O10 P6 -121.7(5) . .
O22 Gd3 O10 P6 81.3(5) . .
O19 Gd3 O10 P6 163.8(5) . .
O21 Gd3 O10 P6 21.3(5) . .
O2 Gd3 O10 P6 -50.9(5) . .
O18 Gd3 O10 P6 154.5(4) . .
O2 Co4 O12 C22 -36.8(8) . .
O3 Co4 O12 C22 54.1(7) . .
N2 Co4 O12 C22 139.4(8) . .
N1 Co4 O12 C22 -120.6(8) . .
O16 Gd2 O14 P6 -82.7(4) . 2
O7 Gd2 O14 P6 130.3(4) . 2
O24 Gd2 O14 P6 -131.3(4) . 2
O11 Gd2 O14 P6 -7.1(4) 2 2
O1A Gd2 O14 P6 -158.6(4) . 2
O11 Gd2 O14 P6 62.2(5) . 2
O20 Gd2 O14 P6 55.7(3) . 2
Gd2 Gd2 O14 P6 31.9(4) 2 2
O16 Gd2 O1A C36 12.8(7) . .
O7 Gd2 O1A C36 -165.7(7) . .
O24 Gd2 O1A C36 -70.9(7) . .
O11 Gd2 O1A C36 11.6(9) 2 .
O14 Gd2 O1A C36 95.1(7) . .
O11 Gd2 O1A C36 -117.6(7) . .
O20 Gd2 O1A C36 148.9(6) . .
Gd2 Gd2 O1A C36 -131.7(7) 2 .
O7 Gd2 O16 P7 147.8(5) . 2
O24 Gd2 O16 P7 -137.4(6) . 2
O11 Gd2 O16 P7 -35.3(5) 2 2
O14 Gd2 O16 P7 65.3(6) . 2
O1A Gd2 O16 P7 145.2(6) . 2
O11 Gd2 O16 P7 -85.7(6) . 2
O20 Gd2 O16 P7 4.7(7) . 2
Gd2 Gd2 O16 P7 -43.4(6) 2 2
O10 Gd3 O17 C22 124.6(8) . .
O3 Gd3 O17 C22 -20.8(7) . .
O22 Gd3 O17 C22 -129.3(7) . .
O19 Gd3 O17 C22 -155.1(8) . .
O21 Gd3 O17 C22 32.3(9) . .
O2 Gd3 O17 C22 50.0(7) . .
O18 Gd3 O17 C22 -100.8(8) . .
O16 Gd2 O20 Gd2 -84.1(2) . 2
O7 Gd2 O20 Gd2 115.68(12) . 2
O24 Gd2 O20 Gd2 39.12(19) . 2
O11 Gd2 O20 Gd2 -40.63(13) 2 2
O14 Gd2 O20 Gd2 -145.80(12) . 2
O1A Gd2 O20 Gd2 160.07(19) . 2
O11 Gd2 O20 Gd2 38.79(12) . 2
O16 P7 O21 Gd1 21.8(7) 2 .
O22 P7 O21 Gd1 144.9(5) . .
C27 P7 O21 Gd1 -98.2(6) . .
O16 P7 O21 Gd3 -122.1(3) 2 .
O22 P7 O21 Gd3 1.0(3) . .
C27 P7 O21 Gd3 118.0(3) . .
O1 Gd1 O21 P7 144.6(6) . .
O23 Gd1 O21 P7 -76.1(5) . .
O11 Gd1 O21 P7 1.9(5) . .
O9 Gd1 O21 P7 71.8(6) . .
O6 Gd1 O21 P7 -177.8(4) . .
O7 Gd1 O21 P7 -16.9(8) . .
O2 Gd1 O21 P7 -151.9(6) . .
O1 Gd1 O21 Gd3 -74.0(2) . .
O23 Gd1 O21 Gd3 65.33(19) . .
O11 Gd1 O21 Gd3 143.3(2) . .
O9 Gd1 O21 Gd3 -146.82(19) . .
O6 Gd1 O21 Gd3 -36.4(5) . .
O7 Gd1 O21 Gd3 124.5(3) . .
O2 Gd1 O21 Gd3 -10.46(17) . .
O10 Gd3 O21 P7 89.0(2) . .
O3 Gd3 O21 P7 -118.3(3) . .
O17 Gd3 O21 P7 -172.2(3) . .
O22 Gd3 O21 P7 -0.7(2) . .
O19 Gd3 O21 P7 19.0(4) . .
O2 Gd3 O21 P7 169.8(3) . .
O18 Gd3 O21 P7 -52.5(3) . .
O10 Gd3 O21 Gd1 -70.0(2) . .
O3 Gd3 O21 Gd1 82.7(2) . .
O17 Gd3 O21 Gd1 28.8(4) . .
O22 Gd3 O21 Gd1 -159.7(3) . .
O19 Gd3 O21 Gd1 -140.1(3) . .
O2 Gd3 O21 Gd1 10.76(18) . .
O18 Gd3 O21 Gd1 148.4(2) . .
O16 P7 O22 Gd3 122.8(3) 2 .
O21 P7 O22 Gd3 -1.0(3) . .
C27 P7 O22 Gd3 -117.5(3) . .
O10 Gd3 O22 P7 -82.6(3) . .
O3 Gd3 O22 P7 65.0(3) . .
O17 Gd3 O22 P7 168.1(4) . .
O19 Gd3 O22 P7 -166.7(3) . .
O21 Gd3 O22 P7 0.7(2) . .
O2 Gd3 O22 P7 -11.0(4) . .
O18 Gd3 O22 P7 140.0(3) . .
O10 Gd3 O18 C35 17.2(8) . .
O3 Gd3 O18 C35 -159.1(7) . .
O17 Gd3 O18 C35 -76.5(7) . .
O22 Gd3 O18 C35 92.2(7) . .
O19 Gd3 O18 C35 5.6(6) . .
O21 Gd3 O18 C35 135.6(6) . .
O2 Gd3 O18 C35 -122.5(6) . .
O10 Gd3 O19 C35 -177.4(7) . .
O3 Gd3 O19 C35 13.8(8) . .
O17 Gd3 O19 C35 79.0(7) . .
O22 Gd3 O19 C35 -90.8(7) . .
O21 Gd3 O19 C35 -107.9(7) . .
O2 Gd3 O19 C35 119.5(7) . .
O18 Gd3 O19 C35 -5.6(7) . .
O10 P6 O23 Gd1 -39.8(5) . .
O14 P6 O23 Gd1 85.4(4) 2 .
C1 P6 O23 Gd1 -158.6(4) . .
O21 Gd1 O23 P6 -7.4(4) . .
O1 Gd1 O23 P6 64.7(5) . .
O11 Gd1 O23 P6 -85.6(4) . .
O9 Gd1 O23 P6 -106.5(4) . .
O6 Gd1 O23 P6 145.4(4) . .
O7 Gd1 O23 P6 -159.2(4) . .
O2 Gd1 O23 P6 64.9(4) . .
O10 P6 C1 C3 -177.4(5) . .
O23 P6 C1 C3 -54.9(6) . .
O14 P6 C1 C3 62.8(6) 2 .
O10 P6 C1 C2 61.9(6) . .
O23 P6 C1 C2 -175.6(5) . .
O14 P6 C1 C2 -57.8(6) 2 .
O10 P6 C1 C13 -57.2(6) . .
O23 P6 C1 C13 65.4(6) . .
O14 P6 C1 C13 -176.9(5) 2 .
O16 Gd2 O24 C8 -162.1(8) . .
O7 Gd2 O24 C8 -14.1(8) . .
O11 Gd2 O24 C8 122.4(8) 2 .
O14 Gd2 O24 C8 -113.7(8) . .
O1A Gd2 O24 C8 -86.1(8) . .
O11 Gd2 O24 C8 57.1(8) . .
O20 Gd2 O24 C8 56.8(9) . .
Gd2 Gd2 O24 C8 82.1(8) 2 .
Co4 O1 C4 C5 34.9(7) . .
Gd1 O1 C4 C5 -166.5(5) . .
C19 N2 C5 C4 -78.9(8) . .
Co4 N2 C5 C4 37.1(8) . .
O1 C4 C5 N2 -48.3(9) . .
Co4 O2 C6 C7 -20.8(7) . .
Gd3 O2 C6 C7 -135.0(5) . .
Gd1 O2 C6 C7 94.8(6) . .
C20 N1 C7 C6 160.5(7) . .
Co4 N1 C7 C6 31.4(7) . .
O2 C6 C7 N1 -7.9(9) . .
Gd1 O9 C8 O24 1.5(14) . .
Gd1 O9 C8 C9 171.5(7) . .
Gd2 O24 C8 O9 -20.7(14) . .
Gd2 O24 C8 C9 168.8(6) . .
O9 C8 C9 C12 -3.8(14) . .
O24 C8 C9 C12 167.0(9) . .
O9 C8 C9 C11 116.8(10) . .
O24 C8 C9 C11 -72.4(11) . .
O9 C8 C9 C10 -127.0(10) . .
O24 C8 C9 C10 43.8(13) . .
Co4 O3 C18 C19 39.7(10) . .
Gd3 O3 C18 C19 168.4(7) . .
O3 C18 C19 N2 -32.2(13) . .
C5 N2 C19 C18 123.0(9) . .
Co4 N2 C19 C18 9.8(11) . .
C7 N1 C20 C21 61.1(12) . .
Co4 N1 C20 C21 -176.6(9) . .
N1 C20 C21 O25 71.2(15) . .
Gd3 O17 C22 O12 -11.4(14) . .
Gd3 O17 C22 C23 168.4(6) . .
Co4 O12 C22 O17 -4.4(14) . .
Co4 O12 C22 C23 175.8(6) . .
O17 C22 C23 C25 28.2(14) . .
O12 C22 C23 C25 -152.0(10) . .
O17 C22 C23 C24 153.6(10) . .
O12 C22 C23 C24 -26.6(14) . .
O17 C22 C23 C26 -90.8(11) . .
O12 C22 C23 C26 89.1(10) . .
O16 P7 C27 C30 -61.8(6) 2 .
O22 P7 C27 C30 175.8(5) . .
O21 P7 C27 C30 61.6(6) . .
O16 P7 C27 C28 178.2(6) 2 .
O22 P7 C27 C28 55.8(7) . .
O21 P7 C27 C28 -58.4(7) . .
O16 P7 C27 C29 55.8(7) 2 .
O22 P7 C27 C29 -66.6(7) . .
O21 P7 C27 C29 179.2(6) . .
Gd3 O18 C35 O19 -10.0(11) . .
Gd3 O18 C35 C31 163.0(11) . .
Gd3 O19 C35 O18 10.0(12) . .
Gd3 O19 C35 C31 -163.3(10) . .
O18 C35 C31 C32 109.8(13) . .
O19 C35 C31 C32 -77.1(16) . .
O18 C35 C31 C33 -13.0(19) . .
O19 C35 C31 C33 160.1(13) . .
O18 C35 C31 C34 -131.7(14) . .
O19 C35 C31 C34 41.4(17) . .
Gd2 O1A C36 C37 -105.3(8) . .
O1A C36 C37 N1A 56.0(10) . .
C36 C37 N1A C101 -168.7(10) . .
C37 N1A C101 C102 -64.9(14) . .
N1A C101 C102 O103 81.1(17) . .

loop_
_platon_squeeze_void_nr
_platon_squeeze_void_average_x
_platon_squeeze_void_average_y
_platon_squeeze_void_average_z
_platon_squeeze_void_volume
_platon_squeeze_void_count_electrons
_platon_squeeze_void_content
1 0.250 0.750 0.000 370 47 ' '
2 0.750 0.250 0.000 370 47 ' '
3 0.250 0.250 0.500 370 47 ' '
4 0.750 0.750 0.500 370 47 ' '
